data_4038353
loop_
_publ_author_name
'Ruggeri, Michele'
'Dombrowski, Amanda W.'
'Djuric, Stevan W.'
'Baxendale, Ian R.'

_publ_section_title
;
 A rearrangement of 3-hydroxyazetidines into 2-oxazolines.
;
_journal_name_full 'The Journal of organic chemistry'
_journal_paper_doi 10.1021/acs.joc.0c00656
_journal_year 2020
_chemical_formula_moiety 'C17 H18 Cl N O2 S'
_chemical_formula_sum 'C17 H18 Cl N O2 S'
_chemical_formula_weight 335.83
_space_group_crystal_system monoclinic
_space_group_IT_number 14
_space_group_name_Hall '-P 2yn'
_space_group_name_H-M_alt 'P 1 21/n 1'
_atom_sites_solution_hydrogens mixed
_atom_sites_solution_primary dual
_atom_sites_solution_secondary difmap
_audit_creation_date 2019-07-23
_audit_creation_method
;
Olex2 1.3-alpha
(compiled 2019.07.11 svn.r3635 for OlexSys, GUI svn.r5848)
;
_cell_angle_alpha 90
_cell_angle_beta 93.482(2)
_cell_angle_gamma 90
_cell_formula_units_Z 4
_cell_length_a 9.0972(4)
_cell_length_b 10.3026(4)
_cell_length_c 16.9599(7)
_cell_measurement_reflns_used 9983
_cell_measurement_temperature 120
_cell_measurement_theta_max 30.37
_cell_measurement_theta_min 2.31
_cell_volume 1586.63(11)
_computing_cell_refinement 'SAINT v8.38A (Bruker, 2017)'
_computing_data_collection 'APEX3 v.2016.1-0 (Bruker, 2016)'
_computing_data_reduction 'SAINT v8.38A (Bruker, 2017)'
_computing_molecular_graphics 'Olex2 1.3-alpha (Dolomanov et al., 2009)'
_computing_publication_material 'Olex2 1.3-alpha (Dolomanov et al., 2009)'
_computing_structure_refinement 'ShelXL 2018/3 multi-CPU (Sheldrick, 2015a)'
_computing_structure_solution 'ShelXT 2018/2 (Sheldrick, 2015)'
_diffrn_ambient_temperature 120
_diffrn_detector 'Bruker PHOTON 100 CMOS'
_diffrn_detector_area_resol_mean 10.4
_diffrn_detector_type 'CMOS sensor'
_diffrn_measured_fraction_theta_full 0.999
_diffrn_measured_fraction_theta_max 0.999
_diffrn_measurement_device '3-circle area detector diffractometer'
_diffrn_measurement_device_type 'Bruker D8 venture'
_diffrn_measurement_method \w-scan
_diffrn_radiation_monochromator 'focusing mirrors'
_diffrn_radiation_probe x-ray
_diffrn_radiation_type MoK\a
_diffrn_radiation_wavelength 0.71073
_diffrn_reflns_av_R_equivalents 0.0468
_diffrn_reflns_av_unetI/netI 0.0371
_diffrn_reflns_Laue_measured_fraction_full 0.999
_diffrn_reflns_Laue_measured_fraction_max 0.999
_diffrn_reflns_limit_h_max 13
_diffrn_reflns_limit_h_min -13
_diffrn_reflns_limit_k_max 15
_diffrn_reflns_limit_k_min -15
_diffrn_reflns_limit_l_max 26
_diffrn_reflns_limit_l_min -26
_diffrn_reflns_number 40547
_diffrn_reflns_point_group_measured_fraction_full 0.999
_diffrn_reflns_point_group_measured_fraction_max 0.999
_diffrn_reflns_theta_full 25.242
_diffrn_reflns_theta_max 33.142
_diffrn_reflns_theta_min 2.314
_diffrn_source 'microfocus sealed X-ray tube'
_diffrn_source_type 'Incoatec I\mS microsource'
_diffrn_standards_number 0
_exptl_absorpt_coefficient_mu 0.378
_exptl_absorpt_correction_T_max 1.0000
_exptl_absorpt_correction_T_min 0.9684
_exptl_absorpt_correction_type multi-scan
_exptl_absorpt_process_details
;
SADABS-2016/2 (Krause et al., 2015) was used for absorption correction.
wR2(int) was 0.0722 before and 0.0454 after correction.
The Ratio of minimum to maximum transmission is 0.9684.
The \l/2 correction factor is Not present.
;
_exptl_crystal_colour colourless
_exptl_crystal_colour_primary colourless
_exptl_crystal_density_diffrn 1.406
_exptl_crystal_description irregular
_exptl_crystal_F_000 704
_exptl_crystal_size_max 0.355
_exptl_crystal_size_mid 0.208
_exptl_crystal_size_min 0.199
_refine_diff_density_max 0.488
_refine_diff_density_min -0.363
_refine_diff_density_rms 0.066
_refine_ls_extinction_method none
_refine_ls_goodness_of_fit_ref 1.056
_refine_ls_hydrogen_treatment refU
_refine_ls_matrix_type full
_refine_ls_number_parameters 251
_refine_ls_number_reflns 6043
_refine_ls_number_restraints 0
_refine_ls_restrained_S_all 1.056
_refine_ls_R_factor_all 0.0614
_refine_ls_R_factor_gt 0.0371
_refine_ls_shift/su_max 0.001
_refine_ls_shift/su_mean 0.000
_refine_ls_structure_factor_coef Fsqd
_refine_ls_weighting_details 'w=1/[\s^2^(Fo^2^)+(0.0441P)^2^+0.5351P] where P=(Fo^2^+2Fc^2^)/3'
_refine_ls_weighting_scheme calc
_refine_ls_wR_factor_gt 0.0870
_refine_ls_wR_factor_ref 0.0958
_reflns_Friedel_coverage 0.000
_reflns_number_gt 4563
_reflns_number_total 6043
_reflns_threshold_expression 'I > 2\s(I)'
_cod_data_source_file 5.cif
_cod_data_source_block 5_19s225
_cod_depositor_comments
;
The following automatic conversions were performed:

data item '_diffrn_radiation_probe' value 'X-ray' was changed to
'x-ray' in accordance with the
/home/data/users/saulius/crontab/automatic-downloads/rss-feeds/ACS/lib/dictionaries/cif_core.dic
dictionary named 'cif_core.dic' version 2.4.2 last updated on
2011-04-26.

Automatic conversion script
Id: cif_fix_values 7556 2019-12-06 15:28:31Z antanas 
;
_cod_database_code 4038353
_shelx_shelxl_version_number 2018/3
_shelx_space_group_comment
;
The symmetry employed for this shelxl refinement is uniquely defined
by the following loop, which should always be used as a source of
symmetry information in preference to the above space-group names.
They are only intended as comments.
;
_shelx_estimated_absorpt_t_max 0.928
_shelx_estimated_absorpt_t_min 0.877
_olex2_refinement_description
;
1. Others
 Sof(H10D)=Sof(H10E)=Sof(H10F)=1-FVAR(1)
 Sof(H10A)=Sof(H10B)=Sof(H10C)=FVAR(1)
 Sof(H17D)=Sof(H17E)=Sof(H17F)=1-FVAR(2)
 Sof(H17A)=Sof(H17B)=Sof(H17C)=FVAR(2)
 Uiso(H10A)=Uiso(H10B)=Uiso(H10C)=Uiso(H10D)=Uiso(H10E)=Uiso(H10F)=FVAR(3)
 Uiso(H17A)=Uiso(H17B)=Uiso(H17C)=Uiso(H17D)=Uiso(H17E)=Uiso(H17F)=FVAR(4)
2.a Disordered Me refined with riding coordinates:
 C10(H10A,H10B,H10C,H10D,H10E,H10F), C17(H17A,H17B,H17C,H17D,H17E,H17F)
;

loop_
_space_group_symop_operation_xyz
'x, y, z'
'-x+1/2, y+1/2, -z+1/2'
'-x, -y, -z'
'x-1/2, -y-1/2, z-1/2'

loop_
_atom_site_label
_atom_site_type_symbol
_atom_site_fract_x
_atom_site_fract_y
_atom_site_fract_z
_atom_site_U_iso_or_equiv
_atom_site_adp_type
_atom_site_occupancy
_atom_site_site_symmetry_order
_atom_site_calc_flag
_atom_site_refinement_flags_posn
_atom_site_refinement_flags_adp
_atom_site_refinement_flags_occupancy
_atom_site_disorder_assembly
_atom_site_disorder_group
Cl Cl 0.65334(3) 0.53478(3) 0.93184(2) 0.02289(8) Uani 1 1 d . . . . .
S S 0.26233(3) 0.21185(3) 0.83914(2) 0.01558(7) Uani 1 1 d . . . . .
O1 O 0.28930(11) 0.08786(9) 0.87556(5) 0.0235(2) Uani 1 1 d . . . . .
O2 O 0.11804(9) 0.26795(10) 0.83531(5) 0.02240(19) Uani 1 1 d . . . . .
N N 0.36859(11) 0.31463(10) 0.88913(6) 0.01573(19) Uani 1 1 d . . . . .
C1 C 0.55962(12) 0.42432(11) 0.86265(7) 0.0153(2) Uani 1 1 d . . . . .
C2 C 0.53055(13) 0.29042(12) 0.90030(7) 0.0178(2) Uani 1 1 d . . . . .
H2A H 0.5624(17) 0.2818(14) 0.9565(9) 0.019(4) Uiso 1 1 d . . . . .
H2B H 0.5625(16) 0.2164(14) 0.8719(9) 0.015(4) Uiso 1 1 d . . . . .
C3 C 0.39133(13) 0.44798(12) 0.85692(7) 0.0175(2) Uani 1 1 d . . . . .
H3A H 0.3505(18) 0.4603(15) 0.8036(9) 0.021(4) Uiso 1 1 d . . . . .
H3B H 0.3541(17) 0.5143(15) 0.8888(9) 0.020(4) Uiso 1 1 d . . . . .
C4 C 0.63796(13) 0.42263(11) 0.78691(6) 0.0148(2) Uani 1 1 d . . . . .
C5 C 0.76081(13) 0.34368(12) 0.78033(7) 0.0177(2) Uani 1 1 d . . . . .
H5 H 0.7925(17) 0.2942(15) 0.8249(9) 0.022(4) Uiso 1 1 d . . . . .
C6 C 0.83346(14) 0.34061(13) 0.71073(7) 0.0202(2) Uani 1 1 d . . . . .
H6 H 0.9169(19) 0.2852(16) 0.7074(10) 0.028(4) Uiso 1 1 d . . . . .
C7 C 0.78626(14) 0.41655(12) 0.64604(7) 0.0204(2) Uani 1 1 d . . . . .
C8 C 0.66449(16) 0.49561(13) 0.65337(7) 0.0239(3) Uani 1 1 d . . . . .
H8 H 0.6298(19) 0.5495(17) 0.6106(10) 0.030(4) Uiso 1 1 d . . . . .
C9 C 0.59100(15) 0.49914(13) 0.72294(8) 0.0215(2) Uani 1 1 d . . . . .
H9 H 0.5052(19) 0.5547(17) 0.7260(10) 0.031(4) Uiso 1 1 d . . . . .
C10 C 0.86719(17) 0.41247(15) 0.57101(8) 0.0297(3) Uani 1 1 d . . . . .
H10A H 0.949476 0.351224 0.577389 0.041(4) Uiso 0.29(2) 1 calc R U P . .
H10B H 0.799627 0.384376 0.527105 0.041(4) Uiso 0.29(2) 1 calc R U P . .
H10C H 0.905033 0.499169 0.559799 0.041(4) Uiso 0.29(2) 1 calc R U P . .
H10D H 0.819948 0.471955 0.532140 0.041(4) Uiso 0.71(2) 1 calc R U P . .
H10E H 0.969797 0.438804 0.582424 0.041(4) Uiso 0.71(2) 1 calc R U P . .
H10F H 0.864391 0.324010 0.549730 0.041(4) Uiso 0.71(2) 1 calc R U P . .
C11 C 0.32139(13) 0.20433(11) 0.74233(6) 0.0150(2) Uani 1 1 d . . . . .
C12 C 0.43119(13) 0.11684(12) 0.72426(7) 0.0176(2) Uani 1 1 d . . . . .
H12 H 0.4688(18) 0.0615(16) 0.7609(9) 0.024(4) Uiso 1 1 d . . . . .
C13 C 0.48126(14) 0.11597(13) 0.64867(7) 0.0202(2) Uani 1 1 d . . . . .
H13 H 0.558(2) 0.0567(17) 0.6360(10) 0.031(4) Uiso 1 1 d . . . . .
C14 C 0.42501(14) 0.20153(12) 0.59104(7) 0.0195(2) Uani 1 1 d . . . . .
C15 C 0.31408(14) 0.28750(12) 0.61008(7) 0.0201(2) Uani 1 1 d . . . . .
H15 H 0.2711(18) 0.3450(16) 0.5704(10) 0.027(4) Uiso 1 1 d . . . . .
C16 C 0.26132(14) 0.28910(12) 0.68514(7) 0.0179(2) Uani 1 1 d . . . . .
H16 H 0.1885(16) 0.3494(15) 0.6968(8) 0.016(4) Uiso 1 1 d . . . . .
C17 C 0.48417(17) 0.20343(16) 0.50985(8) 0.0300(3) Uani 1 1 d . . . . .
H17A H 0.431748 0.269398 0.477392 0.032(4) Uiso 0.429(18) 1 calc R U P . .
H17B H 0.589504 0.224067 0.514334 0.032(4) Uiso 0.429(18) 1 calc R U P . .
H17C H 0.469677 0.118078 0.485085 0.032(4) Uiso 0.429(18) 1 calc R U P . .
H17D H 0.562205 0.138297 0.507149 0.032(4) Uiso 0.571(18) 1 calc R U P . .
H17E H 0.404449 0.183628 0.470207 0.032(4) Uiso 0.571(18) 1 calc R U P . .
H17F H 0.524276 0.289617 0.499456 0.032(4) Uiso 0.571(18) 1 calc R U P . .

loop_
_atom_site_aniso_label
_atom_site_aniso_U_11
_atom_site_aniso_U_22
_atom_site_aniso_U_33
_atom_site_aniso_U_23
_atom_site_aniso_U_13
_atom_site_aniso_U_12
Cl 0.02084(14) 0.02738(15) 0.02063(14) -0.00856(11) 0.00269(10) -0.00854(11)
S 0.01577(13) 0.01694(13) 0.01418(12) -0.00141(10) 0.00219(9) -0.00428(10)
O1 0.0333(5) 0.0184(4) 0.0190(4) 0.0025(3) 0.0026(4) -0.0077(4)
O2 0.0144(4) 0.0317(5) 0.0214(4) -0.0053(4) 0.0038(3) -0.0036(3)
N 0.0150(4) 0.0158(4) 0.0162(4) -0.0019(3) 0.0002(3) -0.0025(3)
C1 0.0147(5) 0.0153(5) 0.0157(5) -0.0020(4) -0.0005(4) -0.0021(4)
C2 0.0150(5) 0.0191(5) 0.0190(5) 0.0026(4) 0.0000(4) -0.0024(4)
C3 0.0151(5) 0.0159(5) 0.0217(5) -0.0020(4) 0.0018(4) -0.0007(4)
C4 0.0154(5) 0.0144(5) 0.0146(5) -0.0005(4) 0.0004(4) -0.0010(4)
C5 0.0164(5) 0.0206(5) 0.0160(5) 0.0022(4) 0.0003(4) 0.0020(4)
C6 0.0175(5) 0.0232(6) 0.0199(5) -0.0013(5) 0.0025(4) 0.0009(5)
C7 0.0248(6) 0.0213(6) 0.0152(5) -0.0024(4) 0.0023(4) -0.0069(5)
C8 0.0295(7) 0.0241(6) 0.0178(5) 0.0064(5) -0.0005(5) -0.0007(5)
C9 0.0224(6) 0.0199(6) 0.0223(6) 0.0046(5) 0.0016(5) 0.0039(5)
C10 0.0369(8) 0.0337(7) 0.0193(6) -0.0019(5) 0.0091(5) -0.0067(6)
C11 0.0164(5) 0.0147(5) 0.0139(5) -0.0019(4) 0.0010(4) -0.0018(4)
C12 0.0184(5) 0.0173(5) 0.0170(5) 0.0007(4) -0.0011(4) 0.0026(4)
C13 0.0186(6) 0.0221(6) 0.0200(5) -0.0015(4) 0.0026(4) 0.0047(5)
C14 0.0204(6) 0.0224(6) 0.0159(5) -0.0012(4) 0.0025(4) -0.0005(5)
C15 0.0249(6) 0.0192(5) 0.0159(5) 0.0017(4) -0.0010(4) 0.0031(5)
C16 0.0193(5) 0.0169(5) 0.0173(5) -0.0012(4) 0.0000(4) 0.0030(4)
C17 0.0348(8) 0.0386(8) 0.0174(6) 0.0013(5) 0.0073(5) 0.0054(6)

loop_
_atom_type_symbol
_atom_type_description
_atom_type_scat_dispersion_real
_atom_type_scat_dispersion_imag
_atom_type_scat_source
C C 0.0033 0.0016 'International Tables Vol C Tables 4.2.6.8 and 6.1.1.4'
H H 0.0000 0.0000 'International Tables Vol C Tables 4.2.6.8 and 6.1.1.4'
Cl Cl 0.1484 0.1585 'International Tables Vol C Tables 4.2.6.8 and 6.1.1.4'
N N 0.0061 0.0033 'International Tables Vol C Tables 4.2.6.8 and 6.1.1.4'
O O 0.0106 0.0060 'International Tables Vol C Tables 4.2.6.8 and 6.1.1.4'
S S 0.1246 0.1234 'International Tables Vol C Tables 4.2.6.8 and 6.1.1.4'

loop_
_exptl_crystal_face_index_h
_exptl_crystal_face_index_k
_exptl_crystal_face_index_l
_exptl_crystal_face_perp_dist
-1.00 -1.00 1.00 0.1150
1.00 1.00 -1.00 0.1120
1.00 -1.00 0.00 0.1110
1.00 1.00 1.00 0.0770
-2.00 -1.00 -1.00 0.0970
-1.00 -1.00 -2.00 0.1340
-1.00 1.00 2.00 0.1720
1.00 -1.00 -2.00 0.1430
-2.00 0.00 1.00 0.1360
-1.00 2.00 -1.00 0.1130
1.00 2.00 -2.00 0.1070
-1.00 -2.00 2.00 0.1230
-2.00 -1.00 2.00 0.1240
0.00 -1.00 2.00 0.0810
0.00 1.00 -2.00 0.0990
-2.00 1.00 -1.00 0.0990
0.00 0.00 -1.00 0.0940
1.00 0.00 -2.00 0.1470
-1.00 0.00 2.00 0.1520
0.00 0.00 1.00 0.1060
-1.00 0.00 -1.00 0.0820

loop_
_geom_angle_atom_site_label_1
_geom_angle_atom_site_label_2
_geom_angle_atom_site_label_3
_geom_angle
_geom_angle_site_symmetry_1
_geom_angle_site_symmetry_3
_geom_angle_publ_flag
O1 S N 105.86(5) . . ?
O1 S C11 107.98(6) . . ?
O2 S O1 120.77(6) . . ?
O2 S N 105.87(5) . . ?
O2 S C11 107.84(5) . . ?
N S C11 107.93(5) . . ?
C2 N S 120.30(8) . . ?
C2 N C3 92.43(9) . . ?
C3 N S 119.69(8) . . ?
C2 C1 Cl 112.21(8) . . ?
C3 C1 Cl 111.52(8) . . ?
C3 C1 C2 88.46(9) . . ?
C4 C1 Cl 109.35(8) . . ?
C4 C1 C2 116.26(10) . . ?
C4 C1 C3 117.76(10) . . ?
N C2 C1 89.47(9) . . ?
N C3 C1 89.47(9) . . ?
C5 C4 C1 119.92(10) . . ?
C9 C4 C1 121.40(10) . . ?
C9 C4 C5 118.67(11) . . ?
C6 C5 C4 120.51(11) . . ?
C5 C6 C7 121.12(12) . . ?
C6 C7 C10 120.36(12) . . ?
C8 C7 C6 117.95(11) . . ?
C8 C7 C10 121.69(12) . . ?
C7 C8 C9 121.26(12) . . ?
C4 C9 C8 120.48(12) . . ?
C12 C11 S 119.82(9) . . ?
C16 C11 S 119.55(9) . . ?
C16 C11 C12 120.59(11) . . ?
C13 C12 C11 119.20(11) . . ?
C12 C13 C14 121.22(11) . . ?
C13 C14 C15 118.70(11) . . ?
C13 C14 C17 120.89(12) . . ?
C15 C14 C17 120.40(11) . . ?
C16 C15 C14 121.01(11) . . ?
C15 C16 C11 119.26(11) . . ?

loop_
_geom_bond_atom_site_label_1
_geom_bond_atom_site_label_2
_geom_bond_distance
_geom_bond_site_symmetry_2
_geom_bond_publ_flag
Cl C1 1.8103(11) . ?
S O1 1.4336(9) . ?
S O2 1.4321(9) . ?
S N 1.6356(10) . ?
S C11 1.7599(11) . ?
N C2 1.4950(15) . ?
N C3 1.4975(16) . ?
C1 C2 1.5496(16) . ?
C1 C3 1.5475(16) . ?
C1 C4 1.5064(16) . ?
C4 C5 1.3922(16) . ?
C4 C9 1.3873(16) . ?
C5 C6 1.3876(17) . ?
C6 C7 1.3939(18) . ?
C7 C8 1.387(2) . ?
C7 C10 1.5090(17) . ?
C8 C9 1.3916(18) . ?
C11 C12 1.3933(16) . ?
C11 C16 1.3920(16) . ?
C12 C13 1.3862(17) . ?
C13 C14 1.3905(17) . ?
C14 C15 1.3953(18) . ?
C14 C17 1.5087(17) . ?
C15 C16 1.3877(17) . ?
